data_7009408
loop_
_publ_author_name
'Goeta, Andr\'es E.'
'Howard, Judith A. K.'
'Maffeo, Davide'
'Puschmann, Horst'
'Williams, J. A. Gareth'
'Yufit, Dimitrii S.'

_publ_section_title
;
 Copper(II) complexes of the isomeric tetraazamacrocyclic ligands 1,11-
 and 1,8-bis(2-pyridylmethyl)-1,4,8,11-tetraazacyclotetradecane and of
 the 1,4,8,11-tetraazacyclotetradecane-5,12-dione analogue at neutral
 and basic pH
;
_journal_issue 12
_journal_name_full 'Journal of the Chemical Society, Dalton Transactions'
_journal_page_first 1873
_journal_paper_doi 10.1039/b000739k
_journal_year 2000
_chemical_formula_sum 'C23 H38 Cl2 Cu N6 O9'
_chemical_formula_weight 677.03
_chemical_name_systematic
; 

 ? 

;
_space_group_IT_number 14
_symmetry_cell_setting monoclinic
_symmetry_space_group_name_Hall '-P 2ybc'
_symmetry_space_group_name_H-M 'P 1 21/c 1'
_atom_sites_solution_hydrogens geom
_atom_sites_solution_primary direct
_atom_sites_solution_secondary difmap
_audit_creation_method SHELXL-97
_cell_angle_alpha 90.00
_cell_angle_beta 97.879(3)
_cell_angle_gamma 90.00
_cell_formula_units_Z 4
_cell_length_a 8.270(1)
_cell_length_b 18.666(2)
_cell_length_c 18.717(2)
_cell_measurement_reflns_used 885
_cell_measurement_temperature 150(2)
_cell_measurement_theta_max 21.88
_cell_measurement_theta_min 13.70
_cell_volume 2862.0(6)
_computing_cell_refinement 'SMART-NT V5.0 (Bruker, 1998a)'
_computing_data_collection 'SMART-NT V5.0 (Bruker, 1998a)'
_computing_data_reduction 'SAINT-NT V5.0 (Bruker, 1998b)'
_computing_molecular_graphics 'SHELXTL-NT V5.1 (Bruker, 1998c)'
_computing_structure_refinement 'SHELXL-97 (Sheldrick, 1997)'
_computing_structure_solution 'SHELXS-97 (Sheldrick, 1990)'
_diffrn_ambient_temperature 150(2)
_diffrn_measured_fraction_theta_full 0.922
_diffrn_measured_fraction_theta_max 0.922
_diffrn_measurement_device_type 'Bruker SMART-CCD'
_diffrn_measurement_method \w
_diffrn_radiation_monochromator graphite
_diffrn_radiation_source 'fine-focus sealed tube'
_diffrn_radiation_type MoK\a
_diffrn_radiation_wavelength 0.71073
_diffrn_reflns_av_R_equivalents 0.0353
_diffrn_reflns_av_sigmaI/netI 0.0332
_diffrn_reflns_limit_h_max 11
_diffrn_reflns_limit_h_min -11
_diffrn_reflns_limit_k_max 26
_diffrn_reflns_limit_k_min -25
_diffrn_reflns_limit_l_max 26
_diffrn_reflns_limit_l_min -24
_diffrn_reflns_number 25878
_diffrn_reflns_theta_full 30.46
_diffrn_reflns_theta_max 30.46
_diffrn_reflns_theta_min 1.55
_diffrn_standards_decay_% 0
_exptl_absorpt_coefficient_mu 1.011
_exptl_absorpt_correction_T_max 0.773
_exptl_absorpt_correction_T_min 0.653
_exptl_absorpt_correction_type multi-scan
_exptl_absorpt_process_details 'SADABS (Sheldrick, 1996 & Blessing, 1995)'
_exptl_crystal_colour 'intense blue'
_exptl_crystal_density_diffrn 1.571
_exptl_crystal_density_meas ?
_exptl_crystal_density_method .
_exptl_crystal_description 'rectangular prism'
_exptl_crystal_F_000 1412
_exptl_crystal_size_max 0.46
_exptl_crystal_size_mid 0.34
_exptl_crystal_size_min 0.30
_refine_diff_density_max 0.914
_refine_diff_density_min -0.591
_refine_diff_density_rms 0.076
_refine_ls_extinction_method none
_refine_ls_goodness_of_fit_ref 1.103
_refine_ls_hydrogen_treatment mixed
_refine_ls_matrix_type full
_refine_ls_number_parameters 400
_refine_ls_number_reflns 8036
_refine_ls_number_restraints 2
_refine_ls_restrained_S_all 1.103
_refine_ls_R_factor_all 0.0841
_refine_ls_R_factor_gt 0.0600
_refine_ls_shift/su_max 0.001
_refine_ls_shift/su_mean 0.000
_refine_ls_structure_factor_coef Fsqd
_refine_ls_weighting_details 'calc w=1/[\s^2^(Fo^2^)+(0.0480P)^2^+4.9199P] where P=(Fo^2^+2Fc^2^)/3'
_refine_ls_weighting_scheme calc
_refine_ls_wR_factor_gt 0.1371
_refine_ls_wR_factor_ref 0.1479
_reflns_number_gt 6033
_reflns_number_total 8036
_reflns_threshold_expression >2sigma(I)
_cod_data_source_file b000739k.txt
_cod_data_source_block L1
_cod_original_sg_symbol_H-M P2(1)/c
_cod_database_code 7009408

loop_
_symmetry_equiv_pos_as_xyz
'x, y, z'
'-x, y+1/2, -z+1/2'
'-x, -y, -z'
'x, -y-1/2, z-1/2'

loop_
_atom_site_label
_atom_site_type_symbol
_atom_site_fract_x
_atom_site_fract_y
_atom_site_fract_z
_atom_site_U_iso_or_equiv
_atom_site_adp_type
_atom_site_occupancy
_atom_site_symmetry_multiplicity
_atom_site_calc_flag
_atom_site_refinement_flags
_atom_site_disorder_assembly
_atom_site_disorder_group
Cu1 Cu -0.10787(4) 0.31538(2) 0.26604(2) 0.03504(12) Uani 1 1 d . . .
N1 N 0.0982(3) 0.26830(18) 0.2381(2) 0.0495(8) Uani 1 1 d . . .
H1N H 0.055(5) 0.237(2) 0.203(2) 0.046(11) Uiso 1 1 d . . .
N2 N -0.1463(3) 0.23442(16) 0.33414(18) 0.0402(7) Uani 1 1 d . . .
H2N H -0.186(5) 0.202(2) 0.310(2) 0.036(10) Uiso 1 1 d . . .
N3 N -0.2234(3) 0.38161(13) 0.33365(15) 0.0327(6) Uani 1 1 d . . .
N4 N -0.0629(4) 0.39567(16) 0.19597(19) 0.0477(8) Uani 1 1 d . . .
N5 N -0.2982(3) 0.29302(15) 0.17393(16) 0.0362(6) Uani 1 1 d . . .
N6 N -0.5821(3) 0.37874(14) 0.39074(16) 0.0344(6) Uani 1 1 d . . .
C1 C 0.2089(5) 0.2276(2) 0.2922(3) 0.0632(13) Uani 1 1 d . . .
H1A H 0.2638 0.2612 0.3287 0.076 Uiso 1 1 calc R . .
H1B H 0.2940 0.2040 0.2682 0.076 Uiso 1 1 calc R . .
C2 C 0.1189(5) 0.1719(2) 0.3293(3) 0.0641(13) Uani 1 1 d . . .
H2A H 0.1996 0.1413 0.3591 0.077 Uiso 1 1 calc R . .
H2B H 0.0568 0.1410 0.2923 0.077 Uiso 1 1 calc R . .
C3 C 0.0017(5) 0.2025(2) 0.3773(2) 0.0550(10) Uani 1 1 d . . .
H3A H -0.0322 0.1640 0.4084 0.066 Uiso 1 1 calc R . .
H3B H 0.0585 0.2398 0.4089 0.066 Uiso 1 1 calc R . .
C4 C -0.2598(4) 0.26211(18) 0.3830(2) 0.0409(7) Uani 1 1 d . . .
H4A H -0.2506 0.2330 0.4275 0.049 Uiso 1 1 calc R . .
H4B H -0.3739 0.2595 0.3588 0.049 Uiso 1 1 calc R . .
C5 C -0.2141(4) 0.33881(18) 0.40114(19) 0.0372(7) Uani 1 1 d . . .
H5A H -0.2895 0.3590 0.4326 0.045 Uiso 1 1 calc R . .
H5B H -0.1019 0.3409 0.4275 0.045 Uiso 1 1 calc R . .
C6 C -0.1300(4) 0.44975(18) 0.3502(2) 0.0447(9) Uani 1 1 d . . .
H6B H -0.0216 0.4377 0.3769 0.054 Uiso 1 1 calc R . .
H6C H -0.1883 0.4792 0.3826 0.054 Uiso 1 1 calc R . .
C7 C -0.1053(5) 0.4944(2) 0.2852(3) 0.0569(11) Uani 1 1 d . . .
H7A H -0.0580 0.5411 0.3025 0.068 Uiso 1 1 calc R . .
H7B H -0.2136 0.5042 0.2573 0.068 Uiso 1 1 calc R . .
C8 C 0.0042(5) 0.4617(2) 0.2343(3) 0.0612(12) Uani 1 1 d . . .
H8A H 0.0232 0.4981 0.1978 0.073 Uiso 1 1 calc R . .
H8B H 0.1112 0.4501 0.2624 0.073 Uiso 1 1 calc R . .
C9 C 0.0627(5) 0.3657(2) 0.1533(3) 0.0599(12) Uani 1 1 d . . .
H9A H 0.0088 0.3347 0.1142 0.072 Uiso 1 1 calc R . .
H9B H 0.1177 0.4054 0.1310 0.072 Uiso 1 1 calc R . .
C10 C 0.1862(5) 0.3231(2) 0.2015(3) 0.0625(13) Uani 1 1 d . . .
H10A H 0.2633 0.2998 0.1727 0.075 Uiso 1 1 calc R . .
H10B H 0.2490 0.3548 0.2375 0.075 Uiso 1 1 calc R . .
C11 C -0.2114(5) 0.4114(2) 0.1447(2) 0.0509(10) Uani 1 1 d . . .
H11A H -0.1797 0.4340 0.1008 0.061 Uiso 1 1 calc R . .
H11B H -0.2806 0.4458 0.1671 0.061 Uiso 1 1 calc R . .
C12 C -0.3079(4) 0.3443(2) 0.1240(2) 0.0432(8) Uani 1 1 d . . .
C13 C -0.4026(6) 0.3376(3) 0.0578(2) 0.0632(12) Uani 1 1 d . . .
H13A H -0.4049 0.3746 0.0229 0.076 Uiso 1 1 calc R . .
C14 C -0.4935(6) 0.2765(3) 0.0429(2) 0.0651(12) Uani 1 1 d . . .
H14A H -0.5599 0.2709 -0.0024 0.078 Uiso 1 1 calc R . .
C15 C -0.4876(4) 0.2234(2) 0.0943(2) 0.0484(9) Uani 1 1 d . . .
H15A H -0.5509 0.1810 0.0855 0.058 Uiso 1 1 calc R . .
C16 C -0.3885(4) 0.23306(18) 0.1582(2) 0.0391(7) Uani 1 1 d . . .
H16A H -0.3825 0.1960 0.1932 0.047 Uiso 1 1 calc R . .
C17 C -0.3982(3) 0.39548(17) 0.30250(17) 0.0320(6) Uani 1 1 d . . .
H17A H -0.4472 0.3496 0.2838 0.038 Uiso 1 1 calc R . .
H17B H -0.3990 0.4283 0.2609 0.038 Uiso 1 1 calc R . .
C18 C -0.5056(3) 0.42702(16) 0.35341(17) 0.0299(6) Uani 1 1 d . . .
C19 C -0.5283(4) 0.50039(17) 0.3592(2) 0.0405(8) Uani 1 1 d . . .
H19A H -0.4722 0.5330 0.3323 0.049 Uiso 1 1 calc R . .
C20 C -0.6349(4) 0.52520(18) 0.4050(2) 0.0428(8) Uani 1 1 d . . .
H20A H -0.6541 0.5751 0.4092 0.051 Uiso 1 1 calc R . .
C21 C -0.7123(4) 0.47669(19) 0.44424(19) 0.0378(7) Uani 1 1 d . . .
H21A H -0.7846 0.4923 0.4764 0.045 Uiso 1 1 calc R . .
C22 C -0.6817(4) 0.40451(18) 0.43545(19) 0.0367(7) Uani 1 1 d . . .
H22A H -0.7346 0.3711 0.4628 0.044 Uiso 1 1 calc R . .
Cl1 Cl -0.05716(9) 0.65188(4) 0.41677(4) 0.03581(17) Uani 1 1 d . . .
O1 O 0.0724(3) 0.66797(19) 0.3758(2) 0.0730(10) Uani 1 1 d . . .
O2 O -0.2020(3) 0.63888(16) 0.36651(16) 0.0570(7) Uani 1 1 d . . .
O3 O -0.0891(4) 0.71077(15) 0.46161(16) 0.0600(8) Uani 1 1 d . . .
O4 O -0.0154(3) 0.58952(13) 0.45987(14) 0.0441(6) Uani 1 1 d . . .
Cl2A Cl -0.3891(13) 0.0621(5) 0.3497(6) 0.074(3) Uani 0.479(12) 1 d P A 1
O5A O -0.2408(12) 0.0687(6) 0.4070(6) 0.100(4) Uani 0.479(12) 1 d P A 1
O6A O -0.5115(13) 0.0905(7) 0.3746(8) 0.137(6) Uani 0.479(12) 1 d P A 1
Cl2B Cl -0.3875(9) 0.0613(3) 0.3337(5) 0.0460(9) Uani 0.521(12) 1 d P A 2
O5B O -0.3615(19) 0.0923(5) 0.4011(4) 0.108(6) Uani 0.521(12) 1 d P A 2
O6B O -0.5638(8) 0.0747(4) 0.3009(5) 0.088(3) Uani 0.521(12) 1 d P A 2
O7 O -0.3034(6) 0.0935(2) 0.2873(2) 0.0955(14) Uani 1 1 d . . .
O8 O -0.3867(4) -0.01352(16) 0.33375(19) 0.0713(9) Uani 1 1 d . . .
C23 C 0.2488(15) 0.0616(7) 0.4924(7) 0.170(4) Uiso 1 1 d D . .
O9A O 0.152(2) 0.0027(9) 0.5067(11) 0.228(6) Uiso 0.558(13) 1 d PD B 1
O9B O 0.0928(18) 0.0451(14) 0.4577(12) 0.228(6) Uiso 0.442(13) 1 d PD B 2

loop_
_atom_site_aniso_label
_atom_site_aniso_U_11
_atom_site_aniso_U_22
_atom_site_aniso_U_33
_atom_site_aniso_U_23
_atom_site_aniso_U_13
_atom_site_aniso_U_12
Cu1 0.02335(17) 0.02939(19) 0.0543(3) -0.01333(17) 0.01214(15) -0.00273(14)
N1 0.0273(13) 0.0480(17) 0.075(2) -0.0332(17) 0.0125(14) -0.0013(12)
N2 0.0350(14) 0.0294(14) 0.0547(19) -0.0110(13) 0.0006(13) 0.0039(11)
N3 0.0240(11) 0.0270(12) 0.0479(16) -0.0072(11) 0.0083(11) -0.0009(9)
N4 0.0451(16) 0.0348(15) 0.070(2) -0.0149(14) 0.0340(16) -0.0121(12)
N5 0.0293(12) 0.0343(13) 0.0469(16) -0.0061(12) 0.0122(11) 0.0010(10)
N6 0.0273(12) 0.0302(13) 0.0471(16) -0.0012(11) 0.0106(11) 0.0011(10)
C1 0.0317(17) 0.065(3) 0.092(3) -0.040(2) 0.003(2) 0.0128(17)
C2 0.049(2) 0.048(2) 0.091(3) -0.026(2) -0.005(2) 0.0240(18)
C3 0.049(2) 0.047(2) 0.066(3) -0.0126(19) -0.0056(19) 0.0191(17)
C4 0.0352(16) 0.0368(17) 0.051(2) 0.0011(15) 0.0073(15) 0.0026(13)
C5 0.0308(15) 0.0384(17) 0.0417(18) -0.0057(14) 0.0020(13) 0.0069(12)
C6 0.0358(17) 0.0319(16) 0.069(2) -0.0198(16) 0.0167(16) -0.0082(13)
C7 0.062(2) 0.0307(17) 0.086(3) -0.0205(18) 0.037(2) -0.0148(16)
C8 0.063(2) 0.0389(19) 0.091(3) -0.025(2) 0.045(2) -0.0224(18)
C9 0.049(2) 0.054(2) 0.086(3) -0.028(2) 0.044(2) -0.0198(18)
C10 0.0344(18) 0.063(3) 0.097(3) -0.042(2) 0.032(2) -0.0151(17)
C11 0.060(2) 0.0402(19) 0.059(2) -0.0006(17) 0.032(2) -0.0029(16)
C12 0.0397(17) 0.0464(19) 0.048(2) -0.0023(16) 0.0223(16) 0.0024(14)
C13 0.070(3) 0.074(3) 0.048(2) 0.011(2) 0.015(2) 0.002(2)
C14 0.053(2) 0.096(4) 0.045(2) -0.008(2) 0.0027(19) -0.006(2)
C15 0.0275(15) 0.063(2) 0.056(2) -0.0172(19) 0.0085(15) -0.0053(15)
C16 0.0279(14) 0.0378(17) 0.053(2) -0.0087(15) 0.0121(14) -0.0026(12)
C17 0.0265(13) 0.0317(15) 0.0391(17) -0.0013(12) 0.0090(12) 0.0050(11)
C18 0.0261(13) 0.0287(14) 0.0355(16) -0.0005(12) 0.0063(12) 0.0022(11)
C19 0.0438(18) 0.0264(15) 0.054(2) 0.0041(14) 0.0163(16) 0.0063(13)
C20 0.0471(19) 0.0289(16) 0.054(2) -0.0031(14) 0.0142(16) 0.0098(13)
C21 0.0288(14) 0.0441(18) 0.0422(18) -0.0068(14) 0.0105(13) 0.0057(13)
C22 0.0276(14) 0.0372(16) 0.0469(19) 0.0004(14) 0.0110(13) 0.0010(12)
Cl1 0.0359(4) 0.0367(4) 0.0362(4) 0.0057(3) 0.0101(3) 0.0040(3)
O1 0.0410(15) 0.086(2) 0.099(2) 0.051(2) 0.0328(16) 0.0124(14)
O2 0.0409(14) 0.0664(19) 0.0615(18) -0.0141(15) -0.0010(13) 0.0114(13)
O3 0.087(2) 0.0354(14) 0.0552(17) -0.0072(12) -0.0008(15) 0.0088(14)
O4 0.0569(15) 0.0321(12) 0.0450(14) 0.0068(10) 0.0129(12) 0.0055(11)
Cl2A 0.089(3) 0.058(3) 0.087(6) -0.018(2) 0.048(3) -0.012(2)
O5A 0.062(5) 0.088(7) 0.138(9) -0.007(6) -0.033(5) -0.008(5)
O6A 0.075(7) 0.150(11) 0.188(15) -0.033(10) 0.023(8) 0.060(7)
Cl2B 0.0578(17) 0.0275(13) 0.058(3) -0.0007(12) 0.0260(15) 0.0096(11)
O5B 0.193(15) 0.094(7) 0.044(4) -0.039(4) 0.043(6) -0.065(8)
O6B 0.055(4) 0.097(6) 0.109(7) -0.011(5) 0.006(4) 0.042(4)
O7 0.150(4) 0.063(2) 0.073(2) -0.0064(18) 0.014(2) -0.048(2)
O8 0.087(2) 0.0423(16) 0.085(2) -0.0050(16) 0.0149(19) -0.0136(15)

loop_
_atom_type_symbol
_atom_type_description
_atom_type_scat_dispersion_real
_atom_type_scat_dispersion_imag
_atom_type_scat_source
C C 0.0033 0.0016 'International Tables Vol C Tables 4.2.6.8 and 6.1.1.4'
H H 0.0000 0.0000 'International Tables Vol C Tables 4.2.6.8 and 6.1.1.4'
N N 0.0061 0.0033 'International Tables Vol C Tables 4.2.6.8 and 6.1.1.4'
Cu Cu 0.3201 1.2651 'International Tables Vol C Tables 4.2.6.8 and 6.1.1.4'
O O 0.0106 0.0060 'International Tables Vol C Tables 4.2.6.8 and 6.1.1.4'
Cl Cl 0.1484 0.1585 'International Tables Vol C Tables 4.2.6.8 and 6.1.1.4'

loop_
_geom_angle_atom_site_label_1
_geom_angle_atom_site_label_2
_geom_angle_atom_site_label_3
_geom_angle
_geom_angle_site_symmetry_1
_geom_angle_site_symmetry_3
_geom_angle_publ_flag
N2 Cu1 N1 92.77(13) . . ?
N2 Cu1 N4 178.18(11) . . ?
N1 Cu1 N4 85.42(13) . . ?
N2 Cu1 N3 86.35(11) . . ?
N1 Cu1 N3 150.86(12) . . ?
N4 Cu1 N3 95.32(11) . . ?
N2 Cu1 N5 101.14(11) . . ?
N1 Cu1 N5 104.37(12) . . ?
N4 Cu1 N5 79.17(12) . . ?
N3 Cu1 N5 104.37(10) . . ?
C10 N1 C1 112.1(3) . . ?
C10 N1 Cu1 107.6(2) . . ?
C1 N1 Cu1 120.2(3) . . ?
C10 N1 H1N 106(3) . . ?
C1 N1 H1N 108(3) . . ?
Cu1 N1 H1N 102(2) . . ?
C4 N2 C3 110.2(3) . . ?
C4 N2 Cu1 107.0(2) . . ?
C3 N2 Cu1 116.6(3) . . ?
C4 N2 H2N 111(3) . . ?
C3 N2 H2N 104(3) . . ?
Cu1 N2 H2N 108(3) . . ?
C5 N3 C6 108.4(3) . . ?
C5 N3 C17 110.9(2) . . ?
C6 N3 C17 112.0(2) . . ?
C5 N3 Cu1 102.81(18) . . ?
C6 N3 Cu1 111.22(19) . . ?
C17 N3 Cu1 111.18(19) . . ?
C11 N4 C8 111.6(3) . . ?
C11 N4 C9 107.6(3) . . ?
C8 N4 C9 108.9(3) . . ?
C11 N4 Cu1 110.5(2) . . ?
C8 N4 Cu1 112.5(3) . . ?
C9 N4 Cu1 105.4(2) . . ?
C12 N5 C16 117.5(3) . . ?
C12 N5 Cu1 112.3(2) . . ?
C16 N5 Cu1 129.7(2) . . ?
C22 N6 C18 117.1(3) . . ?
N1 C1 C2 111.9(3) . . ?
N1 C1 H1A 109.2 . . ?
C2 C1 H1A 109.2 . . ?
N1 C1 H1B 109.2 . . ?
C2 C1 H1B 109.2 . . ?
H1A C1 H1B 107.9 . . ?
C1 C2 C3 114.1(3) . . ?
C1 C2 H2A 108.7 . . ?
C3 C2 H2A 108.7 . . ?
C1 C2 H2B 108.7 . . ?
C3 C2 H2B 108.7 . . ?
H2A C2 H2B 107.6 . . ?
N2 C3 C2 111.9(4) . . ?
N2 C3 H3A 109.2 . . ?
C2 C3 H3A 109.2 . . ?
N2 C3 H3B 109.2 . . ?
C2 C3 H3B 109.2 . . ?
H3A C3 H3B 107.9 . . ?
N2 C4 C5 108.0(3) . . ?
N2 C4 H4A 110.1 . . ?
C5 C4 H4A 110.1 . . ?
N2 C4 H4B 110.1 . . ?
C5 C4 H4B 110.1 . . ?
H4A C4 H4B 108.4 . . ?
N3 C5 C4 109.6(3) . . ?
N3 C5 H5A 109.7 . . ?
C4 C5 H5A 109.7 . . ?
N3 C5 H5B 109.7 . . ?
C4 C5 H5B 109.7 . . ?
H5A C5 H5B 108.2 . . ?
N3 C6 C7 115.1(3) . . ?
N3 C6 H6B 108.5 . . ?
C7 C6 H6B 108.5 . . ?
N3 C6 H6C 108.5 . . ?
C7 C6 H6C 108.5 . . ?
H6B C6 H6C 107.5 . . ?
C6 C7 C8 116.0(3) . . ?
C6 C7 H7A 108.3 . . ?
C8 C7 H7A 108.3 . . ?
C6 C7 H7B 108.3 . . ?
C8 C7 H7B 108.3 . . ?
H7A C7 H7B 107.4 . . ?
N4 C8 C7 114.6(3) . . ?
N4 C8 H8A 108.6 . . ?
C7 C8 H8A 108.6 . . ?
N4 C8 H8B 108.6 . . ?
C7 C8 H8B 108.6 . . ?
H8A C8 H8B 107.6 . . ?
C10 C9 N4 110.0(4) . . ?
C10 C9 H9A 109.7 . . ?
N4 C9 H9A 109.7 . . ?
C10 C9 H9B 109.7 . . ?
N4 C9 H9B 109.7 . . ?
H9A C9 H9B 108.2 . . ?
N1 C10 C9 108.0(3) . . ?
N1 C10 H10A 110.1 . . ?
C9 C10 H10A 110.1 . . ?
N1 C10 H10B 110.1 . . ?
C9 C10 H10B 110.1 . . ?
H10A C10 H10B 108.4 . . ?
N4 C11 C12 111.5(3) . . ?
N4 C11 H11A 109.3 . . ?
C12 C11 H11A 109.3 . . ?
N4 C11 H11B 109.3 . . ?
C12 C11 H11B 109.3 . . ?
H11A C11 H11B 108.0 . . ?
N5 C12 C13 122.5(4) . . ?
N5 C12 C11 115.9(3) . . ?
C13 C12 C11 121.6(4) . . ?
C14 C13 C12 119.1(4) . . ?
C14 C13 H13A 120.5 . . ?
C12 C13 H13A 120.5 . . ?
C13 C14 C15 119.4(4) . . ?
C13 C14 H14A 120.3 . . ?
C15 C14 H14A 120.3 . . ?
C16 C15 C14 118.4(4) . . ?
C16 C15 H15A 120.8 . . ?
C14 C15 H15A 120.8 . . ?
N5 C16 C15 123.1(4) . . ?
N5 C16 H16A 118.4 . . ?
C15 C16 H16A 118.4 . . ?
N3 C17 C18 116.1(3) . . ?
N3 C17 H17A 108.3 . . ?
C18 C17 H17A 108.3 . . ?
N3 C17 H17B 108.3 . . ?
C18 C17 H17B 108.3 . . ?
H17A C17 H17B 107.4 . . ?
N6 C18 C19 122.7(3) . . ?
N6 C18 C17 115.1(3) . . ?
C19 C18 C17 122.1(3) . . ?
C18 C19 C20 118.7(3) . . ?
C18 C19 H19A 120.7 . . ?
C20 C19 H19A 120.7 . . ?
C21 C20 C19 119.3(3) . . ?
C21 C20 H20A 120.3 . . ?
C19 C20 H20A 120.3 . . ?
C20 C21 C22 118.1(3) . . ?
C20 C21 H21A 121.0 . . ?
C22 C21 H21A 121.0 . . ?
N6 C22 C21 124.1(3) . . ?
N6 C22 H22A 117.9 . . ?
C21 C22 H22A 117.9 . . ?
O3 Cl1 O4 110.13(16) . . ?
O3 Cl1 O1 111.4(2) . . ?
O4 Cl1 O1 109.38(16) . . ?
O3 Cl1 O2 108.01(17) . . ?
O4 Cl1 O2 110.27(18) . . ?
O1 Cl1 O2 107.6(2) . . ?
O6A Cl2A O8 120.9(10) . . ?
O6A Cl2A O5A 108.1(11) . . ?
O8 Cl2A O5A 101.1(7) . . ?
O6A Cl2A O7 125.1(9) . . ?
O8 Cl2A O7 101.1(6) . . ?
O5A Cl2A O7 95.3(8) . . ?
O7 Cl2B O5B 112.3(7) . . ?
O7 Cl2B O8 116.8(6) . . ?
O5B Cl2B O8 114.7(7) . . ?
O7 Cl2B O6B 102.7(6) . . ?
O5B Cl2B O6B 108.7(8) . . ?
O8 Cl2B O6B 99.7(6) . . ?
Cl2B O7 Cl2A 7.7(8) . . ?
Cl2B O8 Cl2A 12.1(7) . . ?
O9B C23 O9A 53.3(11) . . ?

loop_
_geom_bond_atom_site_label_1
_geom_bond_atom_site_label_2
_geom_bond_distance
_geom_bond_site_symmetry_2
_geom_bond_publ_flag
Cu1 N2 2.030(3) . ?
Cu1 N1 2.048(3) . ?
Cu1 N4 2.059(3) . ?
Cu1 N3 2.091(2) . ?
Cu1 N5 2.209(3) . ?
N1 C10 1.477(5) . ?
N1 C1 1.479(6) . ?
N1 H1N 0.92(4) . ?
N2 C4 1.490(4) . ?
N2 C3 1.494(5) . ?
N2 H2N 0.80(4) . ?
N3 C5 1.488(4) . ?
N3 C6 1.498(4) . ?
N3 C17 1.506(4) . ?
N4 C11 1.480(6) . ?
N4 C8 1.495(5) . ?
N4 C9 1.502(4) . ?
N5 C12 1.333(5) . ?
N5 C16 1.355(4) . ?
N6 C22 1.341(4) . ?
N6 C18 1.350(4) . ?
C1 C2 1.503(7) . ?
C1 H1A 0.9900 . ?
C1 H1B 0.9900 . ?
C2 C3 1.519(6) . ?
C2 H2A 0.9900 . ?
C2 H2B 0.9900 . ?
C3 H3A 0.9900 . ?
C3 H3B 0.9900 . ?
C4 C5 1.508(5) . ?
C4 H4A 0.9900 . ?
C4 H4B 0.9900 . ?
C5 H5A 0.9900 . ?
C5 H5B 0.9900 . ?
C6 C7 1.512(6) . ?
C6 H6B 0.9900 . ?
C6 H6C 0.9900 . ?
C7 C8 1.529(5) . ?
C7 H7A 0.9900 . ?
C7 H7B 0.9900 . ?
C8 H8A 0.9900 . ?
C8 H8B 0.9900 . ?
C9 C10 1.495(7) . ?
C9 H9A 0.9900 . ?
C9 H9B 0.9900 . ?
C10 H10A 0.9900 . ?
C10 H10B 0.9900 . ?
C11 C12 1.506(5) . ?
C11 H11A 0.9900 . ?
C11 H11B 0.9900 . ?
C12 C13 1.378(6) . ?
C13 C14 1.373(7) . ?
C13 H13A 0.9500 . ?
C14 C15 1.377(6) . ?
C14 H14A 0.9500 . ?
C15 C16 1.366(5) . ?
C15 H15A 0.9500 . ?
C16 H16A 0.9500 . ?
C17 C18 1.509(4) . ?
C17 H17A 0.9900 . ?
C17 H17B 0.9900 . ?
C18 C19 1.388(4) . ?
C19 C20 1.391(5) . ?
C19 H19A 0.9500 . ?
C20 C21 1.377(5) . ?
C20 H20A 0.9500 . ?
C21 C22 1.385(5) . ?
C21 H21A 0.9500 . ?
C22 H22A 0.9500 . ?
Cl1 O3 1.429(3) . ?
Cl1 O4 1.431(2) . ?
Cl1 O1 1.433(3) . ?
Cl1 O2 1.439(3) . ?
Cl2A O6A 1.285(12) . ?
Cl2A O8 1.443(9) . ?
Cl2A O5A 1.519(14) . ?
Cl2A O7 1.562(11) . ?
Cl2B O7 1.328(9) . ?
Cl2B O5B 1.379(10) . ?
Cl2B O8 1.397(6) . ?
Cl2B O6B 1.524(10) . ?
C23 O9B 1.397(5) . ?
C23 O9A 1.408(5) . ?

loop_
_geom_torsion_atom_site_label_1
_geom_torsion_atom_site_label_2
_geom_torsion_atom_site_label_3
_geom_torsion_atom_site_label_4
_geom_torsion
_geom_torsion_site_symmetry_1
_geom_torsion_site_symmetry_2
_geom_torsion_site_symmetry_3
_geom_torsion_site_symmetry_4
_geom_torsion_publ_flag
N2 Cu1 N1 C10 -165.4(3) . . . . ?
N4 Cu1 N1 C10 14.8(3) . . . . ?
N3 Cu1 N1 C10 -77.9(4) . . . . ?
N5 Cu1 N1 C10 92.3(3) . . . . ?
N2 Cu1 N1 C1 -35.6(3) . . . . ?
N4 Cu1 N1 C1 144.6(3) . . . . ?
N3 Cu1 N1 C1 51.9(4) . . . . ?
N5 Cu1 N1 C1 -137.9(3) . . . . ?
N1 Cu1 N2 C4 162.0(2) . . . . ?
N4 Cu1 N2 C4 168(4) . . . . ?
N3 Cu1 N2 C4 11.1(2) . . . . ?
N5 Cu1 N2 C4 -92.8(2) . . . . ?
N1 Cu1 N2 C3 38.0(3) . . . . ?
N4 Cu1 N2 C3 44(4) . . . . ?
N3 Cu1 N2 C3 -112.8(3) . . . . ?
N5 Cu1 N2 C3 143.3(2) . . . . ?
N2 Cu1 N3 C5 18.17(19) . . . . ?
N1 Cu1 N3 C5 -71.0(3) . . . . ?
N4 Cu1 N3 C5 -161.1(2) . . . . ?
N5 Cu1 N3 C5 118.75(19) . . . . ?
N2 Cu1 N3 C6 133.9(2) . . . . ?
N1 Cu1 N3 C6 44.8(4) . . . . ?
N4 Cu1 N3 C6 -45.3(3) . . . . ?
N5 Cu1 N3 C6 -125.5(2) . . . . ?
N2 Cu1 N3 C17 -100.5(2) . . . . ?
N1 Cu1 N3 C17 170.4(3) . . . . ?
N4 Cu1 N3 C17 80.2(2) . . . . ?
N5 Cu1 N3 C17 0.1(2) . . . . ?
N2 Cu1 N4 C11 124(4) . . . . ?
N1 Cu1 N4 C11 129.4(2) . . . . ?
N3 Cu1 N4 C11 -79.8(2) . . . . ?
N5 Cu1 N4 C11 23.8(2) . . . . ?
N2 Cu1 N4 C8 -111(4) . . . . ?
N1 Cu1 N4 C8 -105.1(3) . . . . ?
N3 Cu1 N4 C8 45.6(3) . . . . ?
N5 Cu1 N4 C8 149.3(3) . . . . ?
N2 Cu1 N4 C9 8(4) . . . . ?
N1 Cu1 N4 C9 13.5(3) . . . . ?
N3 Cu1 N4 C9 164.2(2) . . . . ?
N5 Cu1 N4 C9 -92.1(3) . . . . ?
N2 Cu1 N5 C12 173.7(2) . . . . ?
N1 Cu1 N5 C12 -90.4(2) . . . . ?
N4 Cu1 N5 C12 -8.1(2) . . . . ?
N3 Cu1 N5 C12 84.7(2) . . . . ?
N2 Cu1 N5 C16 -14.8(3) . . . . ?
N1 Cu1 N5 C16 81.1(3) . . . . ?
N4 Cu1 N5 C16 163.4(3) . . . . ?
N3 Cu1 N5 C16 -103.8(3) . . . . ?
C10 N1 C1 C2 -180.0(3) . . . . ?
Cu1 N1 C1 C2 52.2(4) . . . . ?
N1 C1 C2 C3 -67.4(5) . . . . ?
C4 N2 C3 C2 178.6(3) . . . . ?
Cu1 N2 C3 C2 -59.2(4) . . . . ?
C1 C2 C3 N2 72.4(5) . . . . ?
C3 N2 C4 C5 89.3(4) . . . . ?
Cu1 N2 C4 C5 -38.5(3) . . . . ?
C6 N3 C5 C4 -162.6(2) . . . . ?
C17 N3 C5 C4 74.1(3) . . . . ?
Cu1 N3 C5 C4 -44.8(3) . . . . ?
N2 C4 C5 N3 58.0(3) . . . . ?
C5 N3 C6 C7 171.1(3) . . . . ?
C17 N3 C6 C7 -66.4(4) . . . . ?
Cu1 N3 C6 C7 58.8(3) . . . . ?
N3 C6 C7 C8 -66.7(5) . . . . ?
C11 N4 C8 C7 66.5(5) . . . . ?
C9 N4 C8 C7 -174.9(4) . . . . ?
Cu1 N4 C8 C7 -58.4(5) . . . . ?
C6 C7 C8 N4 65.9(6) . . . . ?
C11 N4 C9 C10 -157.9(3) . . . . ?
C8 N4 C9 C10 81.0(4) . . . . ?
Cu1 N4 C9 C10 -39.9(3) . . . . ?
C1 N1 C10 C9 -174.6(3) . . . . ?
Cu1 N1 C10 C9 -40.4(3) . . . . ?
N4 C9 C10 N1 54.8(4) . . . . ?
C8 N4 C11 C12 -162.1(3) . . . . ?
C9 N4 C11 C12 78.5(3) . . . . ?
Cu1 N4 C11 C12 -36.1(3) . . . . ?
C16 N5 C12 C13 -1.3(5) . . . . ?
Cu1 N5 C12 C13 171.4(3) . . . . ?
C16 N5 C12 C11 177.5(3) . . . . ?
Cu1 N5 C12 C11 -9.9(3) . . . . ?
N4 C11 C12 N5 30.5(4) . . . . ?
N4 C11 C12 C13 -150.7(4) . . . . ?
N5 C12 C13 C14 1.5(6) . . . . ?
C11 C12 C13 C14 -177.2(4) . . . . ?
C12 C13 C14 C15 -0.2(7) . . . . ?
C13 C14 C15 C16 -1.1(6) . . . . ?
C12 N5 C16 C15 -0.2(5) . . . . ?
Cu1 N5 C16 C15 -171.3(2) . . . . ?
C14 C15 C16 N5 1.4(5) . . . . ?
C5 N3 C17 C18 52.0(3) . . . . ?
C6 N3 C17 C18 -69.2(3) . . . . ?
Cu1 N3 C17 C18 165.7(2) . . . . ?
C22 N6 C18 C19 -0.9(5) . . . . ?
C22 N6 C18 C17 -178.5(3) . . . . ?
N3 C17 C18 N6 -89.4(3) . . . . ?
N3 C17 C18 C19 92.9(4) . . . . ?
N6 C18 C19 C20 -0.3(5) . . . . ?
C17 C18 C19 C20 177.2(3) . . . . ?
C18 C19 C20 C21 1.2(6) . . . . ?
C19 C20 C21 C22 -0.8(5) . . . . ?
C18 N6 C22 C21 1.3(5) . . . . ?
C20 C21 C22 N6 -0.5(5) . . . . ?
O5B Cl2B O7 Cl2A 8(3) . . . . ?
O8 Cl2B O7 Cl2A -127(4) . . . . ?
O6B Cl2B O7 Cl2A 125(4) . . . . ?
O6A Cl2A O7 Cl2B -96(4) . . . . ?
O8 Cl2A O7 Cl2B 45(3) . . . . ?
O5A Cl2A O7 Cl2B 147(4) . . . . ?
O7 Cl2B O8 Cl2A 147(4) . . . . ?
O5B Cl2B O8 Cl2A 12(3) . . . . ?
O6B Cl2B O8 Cl2A -104(3) . . . . ?
O6A Cl2A O8 Cl2B 118(4) . . . . ?
O5A Cl2A O8 Cl2B -123(4) . . . . ?
O7 Cl2A O8 Cl2B -25(3) . . . . ?
